data_8100348
loop_
_publ_author_name
'Zhu, Hai-Liang'
'Meng, Fan-Jin'
'Liu, Qiong-Xin'
'Fun, Hoong-Kun'

_publ_section_title
;
Crystal structure of bis(diaqua-dicinnamatocopper(II)), C~36~H~36~Cu~2~O~12~
;
_journal_issue 2
_journal_name_full 'Zeitschrift f\"ur Kristallographie - New Crystal Structures'
_journal_page_first 261
_journal_page_last 262
_journal_volume 218
_journal_year 2003
_chemical_formula_moiety 'C36 H36 Cu2 O12'
_chemical_formula_structural 'C36 H36 Cu2 O12'
_chemical_formula_sum 'C36 H36 Cu2 O12'
_chemical_formula_weight 787.73
_space_group_IT_number 61
_symmetry_cell_setting orthorhombic
_symmetry_space_group_name_Hall '-P 2ac 2ab'
_symmetry_space_group_name_H-M 'P b c a'
_cell_angle_alpha 90.00
_cell_angle_beta 90.00
_cell_angle_gamma 90.00
_cell_formula_units_Z 4
_cell_length_a 10.9923(13)
_cell_length_b 7.7056(10)
_cell_length_c 41.770(5)
_cell_measurement_temperature 293(2)
_cell_volume 3538.0(8)
_diffrn_ambient_temperature 293(2)
_exptl_crystal_density_diffrn 1.479
_cod_depositor_comments
;
The following automatic conversions were performed:
'_symmetry_cell_setting' value 'Orthorhombic' changed to 'orthorhombic'
according to '/home/saulius/struct/CIF-dictionaries/cif_core.dic'
dictionary named 'cif_core.dic' version 2.4.1 from 2010-06-29.

Automatic conversion script
Id: cif_fix_enum 1527 2010-12-29 10:47:43Z saulius 
;
_cod_database_code 8100348

loop_
_symmetry_equiv_pos_as_xyz
'x, y, z'
'-x+1/2, -y, z+1/2'
'-x, y+1/2, -z+1/2'
'x+1/2, -y+1/2, -z'
'-x, -y, -z'
'x-1/2, y, -z-1/2'
'x, -y-1/2, z-1/2'
'-x-1/2, y-1/2, z'

loop_
_atom_site_label
_atom_site_type_symbol
_atom_site_fract_x
_atom_site_fract_y
_atom_site_fract_z
_atom_site_U_iso_or_equiv
_atom_site_adp_type
_atom_site_occupancy
_atom_site_symmetry_multiplicity
_atom_site_Wyckoff_symbol
_atom_site_calc_flag
_atom_site_refinement_flags
_atom_site_disorder_assembly
_atom_site_disorder_group
Cu1 Cu 0.59411(9) 0.96554(13) 0.03361(2) 0.0230(3) Uani 1 8 c d . . .
O1 O 0.3834(5) 1.0086(7) 0.01366(13) 0.0262(13) Uani 1 8 c d . . .
O2 O 0.1848(5) 1.0573(8) 0.01397(14) 0.0351(16) Uani 1 8 c d . . .
O3 O 0.5765(5) 0.9451(9) 0.08116(14) 0.0384(16) Uani 1 8 c d . . .
O4 O 0.7757(6) 0.9834(9) 0.07842(17) 0.0498(18) Uani 1 8 c d . . .
O1W O 0.5970(9) 1.2251(9) 0.03865(17) 0.055(2) Uani 1 8 c d . . .
O2W O 0.5811(7) 0.7085(10) 0.03081(18) 0.0481(18) Uani 1 8 c d . . .
C1 C 0.0513(9) 0.9170(15) 0.1270(2) 0.048(3) Uani 1 8 c d . . .
H1 H -0.0137 0.9659 0.1160 0.057 Uiso 1 8 c calc R . .
C2 C 0.0362(12) 0.8666(17) 0.1582(3) 0.065(4) Uani 1 8 c d . . .
H2 H -0.0383 0.8838 0.1683 0.078 Uiso 1 8 c calc R . .
C3 C 0.1305(12) 0.7908(15) 0.1747(3) 0.054(3) Uani 1 8 c d . . .
H3 H 0.1206 0.7573 0.1960 0.065 Uiso 1 8 c calc R . .
C4 C 0.2375(11) 0.7658(14) 0.1596(2) 0.050(3) Uani 1 8 c d . . .
H4 H 0.3001 0.7099 0.1705 0.060 Uiso 1 8 c calc R . .
C5 C 0.2568(10) 0.8203(12) 0.1287(2) 0.040(2) Uani 1 8 c d . . .
H5 H 0.3330 0.8065 0.1194 0.047 Uiso 1 8 c calc R . .
C6 C 0.1636(8) 0.8956(11) 0.11145(19) 0.0244(18) Uani 1 8 c d . . .
C7 C 0.1755(7) 0.9495(11) 0.0781(2) 0.0282(19) Uani 1 8 c d . . .
H7 H 0.1043 0.9792 0.0674 0.034 Uiso 1 8 c calc R . .
C8 C 0.2787(8) 0.9601(12) 0.06149(18) 0.0278(18) Uani 1 8 c d . . .
H8 H 0.3519 0.9345 0.0716 0.033 Uiso 1 8 c calc R . .
C9 C 0.2794(7) 1.0122(9) 0.02690(17) 0.0187(17) Uani 1 8 c d . . .
C10 C 0.5357(12) 0.9375(16) 0.2038(2) 0.057(3) Uani 1 8 c d . . .
H10 H 0.4710 0.8780 0.1946 0.068 Uiso 1 8 c calc R . .
C11 C 0.5374(12) 0.9600(17) 0.2368(3) 0.061(3) Uani 1 8 c d . . .
H11 H 0.4746 0.9165 0.2493 0.073 Uiso 1 8 c calc R . .
C12 C 0.6327(13) 1.0471(15) 0.2506(3) 0.060(3) Uani 1 8 c d . . .
H12 H 0.6345 1.0631 0.2727 0.072 Uiso 1 8 c calc R . .
C13 C 0.7229(13) 1.1091(17) 0.2325(3) 0.070(4) Uani 1 8 c d . . .
H13 H 0.7882 1.1667 0.2419 0.084 Uiso 1 8 c calc R . .
C14 C 0.7181(11) 1.0861(15) 0.1991(3) 0.058(3) Uani 1 8 c d . . .
H14 H 0.7803 1.1317 0.1865 0.070 Uiso 1 8 c calc R . .
C15 C 0.6258(12) 0.9996(12) 0.1845(2) 0.048(3) Uani 1 8 c d . . .
C16 C 0.6104(10) 0.9710(15) 0.1497(3) 0.055(3) Uani 1 8 c d . . .
H16 H 0.5333 0.9393 0.1426 0.066 Uiso 1 8 c calc R . .
C17 C 0.6907(12) 0.9854(17) 0.1291(3) 0.065(4) Uani 1 8 c d . . .
H17 H 0.7683 1.0099 0.1368 0.078 Uiso 1 8 c calc R . .
C18 C 0.6797(9) 0.9690(13) 0.0941(2) 0.037(2) Uani 1 8 c d . . .
H1W1 H 0.503(15) 1.21(2) 0.048(4) 0.13(6) Uiso 1 8 c d . . .
H1W2 H 0.509(8) 0.665(11) 0.027(2) 0.02(2) Uiso 1 8 c d . . .
H2W1 H 0.628(9) 1.307(13) 0.016(2) 0.05(3) Uiso 1 8 c d . . .
H2W2 H 0.619(8) 0.669(12) 0.056(2) 0.05(3) Uiso 1 8 c d . . .

loop_
_atom_site_aniso_label
_atom_site_aniso_U_11
_atom_site_aniso_U_22
_atom_site_aniso_U_33
_atom_site_aniso_U_23
_atom_site_aniso_U_13
_atom_site_aniso_U_12
Cu1 0.0247(5) 0.0259(5) 0.0185(5) 0.0034(4) 0.0018(4) -0.0017(5)
O1 0.024(3) 0.029(3) 0.025(3) 0.003(2) 0.000(2) -0.002(2)
O2 0.027(3) 0.049(4) 0.029(4) 0.012(3) -0.002(3) 0.009(3)
O3 0.035(4) 0.052(4) 0.029(3) 0.004(3) 0.000(3) -0.006(3)
O4 0.040(4) 0.057(5) 0.053(4) 0.005(4) 0.005(4) 0.013(4)
O1W 0.090(6) 0.032(4) 0.044(5) 0.001(3) -0.001(5) -0.006(4)
O2W 0.041(4) 0.056(5) 0.047(4) 0.013(4) -0.010(4) -0.008(4)
C1 0.032(5) 0.068(8) 0.042(6) 0.009(5) 0.002(5) -0.011(5)
C2 0.064(8) 0.094(10) 0.038(7) 0.017(6) 0.035(6) -0.011(7)
C3 0.077(9) 0.052(7) 0.033(6) 0.006(5) 0.006(6) -0.022(6)
C4 0.070(8) 0.044(7) 0.036(6) 0.003(5) -0.009(6) 0.004(6)
C5 0.050(6) 0.034(6) 0.034(5) 0.004(4) -0.003(5) 0.004(5)
C6 0.028(5) 0.026(4) 0.020(4) 0.002(3) 0.006(4) -0.003(4)
C7 0.023(4) 0.034(5) 0.027(4) 0.006(4) 0.001(4) 0.000(4)
C8 0.025(4) 0.037(5) 0.021(4) 0.000(4) -0.006(3) 0.005(4)
C9 0.026(4) 0.013(4) 0.017(4) 0.006(3) 0.007(3) -0.007(3)
C10 0.074(8) 0.064(8) 0.034(6) -0.002(5) -0.006(6) 0.009(6)
C11 0.065(8) 0.072(8) 0.044(7) 0.004(6) 0.023(6) 0.005(7)
C12 0.104(11) 0.051(7) 0.024(5) -0.004(5) -0.002(6) 0.007(7)
C13 0.077(10) 0.064(8) 0.069(9) -0.014(7) -0.005(8) -0.019(7)
C14 0.065(8) 0.049(7) 0.059(8) 0.014(6) 0.032(7) -0.001(6)
C15 0.092(9) 0.026(6) 0.027(5) 0.006(4) 0.010(5) 0.011(5)
C16 0.049(7) 0.058(7) 0.059(7) 0.009(6) -0.002(6) -0.002(6)
C17 0.072(9) 0.076(9) 0.047(7) -0.005(6) -0.001(6) 0.014(7)
C18 0.049(6) 0.039(5) 0.024(5) 0.006(4) -0.001(4) 0.015(5)

loop_
_geom_bond_atom_site_label_1
_geom_bond_atom_site_label_2
_geom_bond_distance
_geom_bond_site_symmetry_2
_geom_bond_publ_flag
Cu1 O2W 1.990(8) . ?
Cu1 O1 2.000(5) 5_675 ?
Cu1 O3 2.002(6) . ?
Cu1 O1W 2.012(7) . ?
O1 C9 1.270(9) . ?
O1 Cu1 2.000(5) 5_675 ?
O2 C9 1.223(9) . ?
O3 C18 1.270(11) . ?
O4 C18 1.247(11) . ?
O1W H1W1 1.11(16) . ?
O1W H2W1 1.19(10) . ?
O2W H1W2 0.88(9) . ?
O2W H2W2 1.18(9) . ?
C1 C2 1.371(14) . ?
C1 C6 1.404(13) . ?
C1 H1 0.9300 . ?
C2 C3 1.375(16) . ?
C2 H2 0.9300 . ?
C3 C4 1.349(15) . ?
C3 H3 0.9300 . ?
C4 C5 1.375(13) . ?
C4 H4 0.9300 . ?
C5 C6 1.381(12) . ?
C5 H5 0.9300 . ?
C6 C7 1.459(11) . ?
C7 C8 1.332(11) . ?
C7 H7 0.9300 . ?
C8 C9 1.500(10) . ?
C8 H8 0.9300 . ?
C10 C15 1.364(16) . ?
C10 C11 1.387(15) . ?
C10 H10 0.9300 . ?
C11 C12 1.372(17) . ?
C11 H11 0.9300 . ?
C12 C13 1.335(17) . ?
C12 H12 0.9300 . ?
C13 C14 1.409(16) . ?
C13 H13 0.9300 . ?
C14 C15 1.359(16) . ?
C14 H14 0.9300 . ?
C15 C16 1.480(14) . ?
C16 C17 1.237(15) . ?
C16 H16 0.9300 . ?
C17 C18 1.473(14) . ?
C17 H17 0.9300 . ?
